data_2213218
loop_
_publ_author_name
'Suchada Chantrapromma'
'Boonwasana Jindawong'
'Hoong-Kun Fun'
'P. S. Patil'

_publ_section_title
;
 2-[(<i>E</i>)-2-(3-Hydroxy-4-methoxyphenyl)ethenyl]-1-methylquinolinium
 iodide monohydrate
;
_journal_coeditor_code CI2334
_journal_issue 5
_journal_name_full 'Acta Crystallographica Section E'
_journal_page_first o2321
_journal_page_last o2323
_journal_paper_doi 10.1107/S1600536807016078
_journal_volume 63
_journal_year 2007
_chemical_formula_iupac 'C19 H18 N O2 +, I -, H2 O'
_chemical_formula_moiety 'C19 H18 N O2 +, I -, H2 O'
_chemical_formula_sum 'C19 H20 I N O3'
_chemical_formula_weight 437.26
_chemical_melting_point 479.0(10)
_chemical_name_systematic
;
2-[(E)-2-(3-Hydroxy-4-methoxyphenyl)ethenyl]-1-methylquinolinium iodide
monohydrate
;
_space_group_IT_number 1
_symmetry_cell_setting triclinic
_symmetry_space_group_name_Hall 'P 1'
_symmetry_space_group_name_H-M 'P 1'
_atom_sites_solution_hydrogens geom
_atom_sites_solution_primary direct
_atom_sites_solution_secondary difmap
_audit_creation_method SHELXL-97
_cell_angle_alpha 68.1340(10)
_cell_angle_beta 89.4240(10)
_cell_angle_gamma 87.7200(10)
_cell_formula_units_Z 1
_cell_length_a 6.24120(10)
_cell_length_b 8.2854(2)
_cell_length_c 9.1961(2)
_cell_measurement_reflns_used 7236
_cell_measurement_temperature 100.00(10)
_cell_measurement_theta_max 35.00
_cell_measurement_theta_min 2.39
_cell_volume 440.971(16)
_computing_cell_refinement APEX2
_computing_data_collection 'APEX2 (Bruker, 2005)'
_computing_data_reduction 'SAINT (Bruker, 2005)'
_computing_molecular_graphics SHELXTL
_computing_publication_material
;
SHELXTL and PLATON (Spek, 2003)
;
_computing_structure_refinement SHELXTL
_computing_structure_solution 'SHELXTL (Sheldrick, 1998)'
_diffrn_ambient_temperature 100.00(10)
_diffrn_detector_area_resol_mean 8.33
_diffrn_measured_fraction_theta_full 0.995
_diffrn_measured_fraction_theta_max 0.995
_diffrn_measurement_device_type
;
Bruker SMART APEX II CCD area-detector
;
_diffrn_measurement_method \w
_diffrn_radiation_monochromator graphite
_diffrn_radiation_source 'fine-focus sealed tube'
_diffrn_radiation_type MoK\a
_diffrn_radiation_wavelength 0.71073
_diffrn_reflns_av_R_equivalents 0.0166
_diffrn_reflns_av_sigmaI/netI 0.0284
_diffrn_reflns_limit_h_max 10
_diffrn_reflns_limit_h_min -10
_diffrn_reflns_limit_k_max 13
_diffrn_reflns_limit_k_min -13
_diffrn_reflns_limit_l_max 14
_diffrn_reflns_limit_l_min -14
_diffrn_reflns_number 17774
_diffrn_reflns_theta_full 35.00
_diffrn_reflns_theta_max 35.00
_diffrn_reflns_theta_min 2.39
_diffrn_standards_number 0
_exptl_absorpt_coefficient_mu 1.832
_exptl_absorpt_correction_T_max 0.5241
_exptl_absorpt_correction_T_min 0.4329
_exptl_absorpt_correction_type multi-scan
_exptl_absorpt_process_details '(SADABS; Bruker, 2005)'
_exptl_crystal_colour Yellow
_exptl_crystal_density_diffrn 1.647
_exptl_crystal_density_method 'not measured'
_exptl_crystal_description Block
_exptl_crystal_F_000 218
_exptl_crystal_size_max 0.55
_exptl_crystal_size_mid 0.50
_exptl_crystal_size_min 0.41
_refine_diff_density_max 1.116
_refine_diff_density_min -0.593
_refine_ls_abs_structure_details 'Flack (1983), 3382 Friedel pairs'
_refine_ls_abs_structure_Flack 0.012(7)
_refine_ls_extinction_method none
_refine_ls_goodness_of_fit_ref 1.089
_refine_ls_hydrogen_treatment mixed
_refine_ls_matrix_type full
_refine_ls_number_parameters 231
_refine_ls_number_reflns 7236
_refine_ls_number_restraints 4
_refine_ls_restrained_S_all 1.093
_refine_ls_R_factor_all 0.0148
_refine_ls_R_factor_gt 0.0148
_refine_ls_shift/su_max 0.002
_refine_ls_shift/su_mean 0.000
_refine_ls_structure_factor_coef Fsqd
_refine_ls_weighting_details 'calc w=1/[\s^2^(Fo^2^)+(0.0184P)^2^] where P=(Fo^2^+2Fc^2^)/3'
_refine_ls_weighting_scheme calc
_refine_ls_wR_factor_gt 0.0374
_refine_ls_wR_factor_ref 0.0374
_reflns_number_gt 7233
_reflns_number_total 7236
_reflns_threshold_expression I>2\s(I)
_cod_data_source_file ci2334.cif
_cod_data_source_block I
_cod_depositor_comments
;
The following automatic conversions were performed:
'_symmetry_cell_setting' value 'Triclinic' changed to 'triclinic'
according to '/home/saulius/struct/CIF-dictionaries/cif_core.dic'
dictionary named 'cif_core.dic' version 2.4.1 from 2010-06-29.

Automatic conversion script
Id: cif_fix_enum 1527 2010-12-29 10:47:43Z saulius 

The following automatic conversions were performed:

'_chemical_melting_point' value '478-480' was changed to '479.0(10)'
- the average value was taken and precision was estimated.

Automatic conversion script
Id: cif_fix_values 1646 2011-03-28 12:23:43Z adriana 

The following automatic conversions were performed:

'_chemical_melting_point' value '478-480' was changed to '479.0(10)'
- the average value was taken and precision was
estimated.

'_symmetry_cell_setting' value 'Triclinic' changed to
'triclinic' according to
/home/saulius/struct/CIF-dictionaries/cif_core.dic dictionary named
'cif_core.dic' version 2.4.1 from 2010-06-29.

Automatic conversion script
Id: cif_fix_values 1715 2011-07-08 13:25:40Z adriana 
;
_cod_database_code 2213218
_cod_database_fobs_code 2213218

loop_
_symmetry_equiv_pos_as_xyz
'x, y, z'

loop_
_atom_site_type_symbol
_atom_site_label
_atom_site_fract_x
_atom_site_fract_y
_atom_site_fract_z
_atom_site_U_iso_or_equiv
_atom_site_adp_type
_atom_site_calc_flag
_atom_site_refinement_flags
_atom_site_occupancy
O O1W 0.35252(19) 0.78700(16) 0.47026(13) 0.02631(18) Uani d . 1
H H2W 0.460(7) 0.720(5) 0.502(5) 0.051(9) Uiso d . 1
H H1W 0.238(8) 0.721(7) 0.498(6) 0.075(13) Uiso d . 1
I I1 0.858200(2) 0.547700(2) 0.575700(2) 0.01983(2) Uani d . 1
C C1 0.17133(16) 0.29751(13) 1.11718(13) 0.01403(15) Uani d . 1
C C2 0.02827(17) 0.23253(14) 1.03651(14) 0.01710(17) Uani d . 1
H H2 0.0486 0.2535 0.9308 0.021 Uiso calc R 1
C C3 -0.14230(19) 0.13746(15) 1.11567(16) 0.01976(19) Uani d . 1
H H3 -0.2358 0.0941 1.0623 0.024 Uiso calc R 1
C C4 -0.1776(2) 0.10486(16) 1.27509(16) 0.0218(2) Uani d . 1
H H4 -0.2915 0.0384 1.3270 0.026 Uiso calc R 1
C C5 -0.0426(2) 0.17188(16) 1.35372(15) 0.02073(19) Uani d . 1
H H5 -0.0672 0.1525 1.4587 0.025 Uiso calc R 1
C C6 0.13306(17) 0.26995(14) 1.27623(13) 0.01602(16) Uani d . 1
C C7 0.27382(18) 0.34142(15) 1.35391(13) 0.01743(17) Uani d . 1
H H7 0.2501 0.3258 1.4582 0.021 Uiso calc R 1
C C8 0.44388(18) 0.43300(15) 1.27663(13) 0.01684(17) Uani d . 1
H H8 0.5348 0.4798 1.3289 0.020 Uiso calc R 1
C C9 0.48488(16) 0.45832(13) 1.11703(12) 0.01333(15) Uani d . 1
C C10 0.66675(17) 0.55516(14) 1.03628(13) 0.01612(16) Uani d . 1
H H10 0.6906 0.5676 0.9327 0.019 Uiso calc RD 1
C C11 0.80316(17) 0.62814(14) 1.10441(13) 0.01603(16) Uani d . 1
H H11 0.7749 0.6148 1.2077 0.019 Uiso calc R 1
C C12 0.98998(17) 0.72556(13) 1.03245(13) 0.01440(15) Uani d . 1
C C13 1.11715(17) 0.78259(14) 1.12746(13) 0.01521(16) Uani d . 1
H H13 1.0782 0.7578 1.2312 0.018 Uiso calc R 1
C C14 1.29947(17) 0.87503(13) 1.06985(13) 0.01470(15) Uani d . 1
C C15 1.35771(17) 0.91485(13) 0.91238(13) 0.01508(16) Uani d . 1
C C16 1.23208(19) 0.85885(15) 0.81666(13) 0.01743(17) Uani d . 1
H H16 1.2700 0.8849 0.7126 0.021 Uiso calc R 1
C C17 1.05019(18) 0.76419(15) 0.87629(13) 0.01706(17) Uani d . 1
H H17 0.9683 0.7265 0.8120 0.020 Uiso calc R 1
C C18 0.3876(2) 0.40600(19) 0.87976(15) 0.0230(2) Uani d . 1
H H18A 0.2952 0.4973 0.8109 0.035 Uiso calc R 1
H H18B 0.3578 0.2981 0.8692 0.035 Uiso calc R 1
H H18C 0.5345 0.4330 0.8529 0.035 Uiso calc RD 1
C C19 1.6106(2) 1.04260(19) 0.71086(16) 0.0255(2) Uani d . 1
H H19A 1.7450 1.0990 0.6957 0.038 Uiso calc R 1
H H19B 1.5064 1.1174 0.6383 0.038 Uiso calc R 1
H H19C 1.6289 0.9356 0.6935 0.038 Uiso calc R 1
N N1 0.34977(14) 0.38996(12) 1.04316(11) 0.01365(13) Uani d . 1
O O1 1.53880(15) 1.00661(12) 0.86700(11) 0.01949(15) Uani d . 1
O O2 1.42743(15) 0.93093(13) 1.15838(11) 0.02027(15) Uani d . 1
H H1O2 1.379(6) 0.894(5) 1.247(4) 0.045(8) Uiso d . 1

loop_
_atom_site_aniso_label
_atom_site_aniso_U_11
_atom_site_aniso_U_22
_atom_site_aniso_U_33
_atom_site_aniso_U_12
_atom_site_aniso_U_13
_atom_site_aniso_U_23
O1W 0.0228(4) 0.0352(5) 0.0214(4) -0.0053(4) 0.0021(3) -0.0107(4)
I1 0.01745(3) 0.02868(3) 0.01497(2) -0.00551(2) 0.00179(2) -0.00958(2)
C1 0.0113(4) 0.0135(3) 0.0171(4) -0.0015(3) 0.0010(3) -0.0054(3)
C2 0.0135(4) 0.0177(4) 0.0222(5) -0.0026(3) -0.0002(3) -0.0096(4)
C3 0.0144(4) 0.0179(4) 0.0274(5) -0.0040(3) 0.0010(4) -0.0087(4)
C4 0.0166(4) 0.0204(4) 0.0264(5) -0.0059(4) 0.0033(4) -0.0060(4)
C5 0.0169(5) 0.0224(5) 0.0197(5) -0.0049(4) 0.0038(4) -0.0038(4)
C6 0.0135(4) 0.0163(4) 0.0169(4) -0.0016(3) 0.0011(3) -0.0046(3)
C7 0.0153(4) 0.0209(4) 0.0155(4) -0.0021(3) 0.0013(3) -0.0058(3)
C8 0.0152(4) 0.0214(4) 0.0147(4) -0.0035(3) 0.0003(3) -0.0073(3)
C9 0.0112(4) 0.0142(3) 0.0150(4) -0.0014(3) -0.0003(3) -0.0059(3)
C10 0.0141(4) 0.0181(4) 0.0165(4) -0.0047(3) 0.0008(3) -0.0065(3)
C11 0.0130(4) 0.0184(4) 0.0185(4) -0.0036(3) 0.0017(3) -0.0086(3)
C12 0.0128(4) 0.0148(4) 0.0164(4) -0.0022(3) 0.0003(3) -0.0065(3)
C13 0.0133(4) 0.0165(4) 0.0167(4) -0.0038(3) 0.0016(3) -0.0069(3)
C14 0.0128(4) 0.0153(4) 0.0167(4) -0.0031(3) 0.0007(3) -0.0065(3)
C15 0.0135(4) 0.0148(4) 0.0161(4) -0.0024(3) 0.0015(3) -0.0047(3)
C16 0.0174(4) 0.0202(4) 0.0145(4) -0.0031(3) 0.0007(3) -0.0061(3)
C17 0.0159(4) 0.0197(4) 0.0168(4) -0.0036(3) 0.0002(3) -0.0079(3)
C18 0.0214(5) 0.0353(6) 0.0182(5) -0.0114(4) 0.0050(4) -0.0160(4)
C19 0.0227(5) 0.0303(6) 0.0196(5) -0.0069(4) 0.0066(4) -0.0043(4)
N1 0.0121(3) 0.0154(3) 0.0145(3) -0.0026(3) 0.0007(3) -0.0065(3)
O1 0.0179(3) 0.0207(3) 0.0187(4) -0.0075(3) 0.0050(3) -0.0054(3)
O2 0.0182(4) 0.0267(4) 0.0183(4) -0.0097(3) 0.0018(3) -0.0102(3)

loop_
_atom_type_symbol
_atom_type_description
_atom_type_scat_dispersion_real
_atom_type_scat_dispersion_imag
_atom_type_scat_source
C C 0.0033 0.0016 'International Tables Vol C Tables 4.2.6.8 and 6.1.1.4'
H H 0.0000 0.0000 'International Tables Vol C Tables 4.2.6.8 and 6.1.1.4'
N N 0.0061 0.0033 'International Tables Vol C Tables 4.2.6.8 and 6.1.1.4'
O O 0.0106 0.0060 'International Tables Vol C Tables 4.2.6.8 and 6.1.1.4'
I I -0.4742 1.8119 'International Tables Vol C Tables 4.2.6.8 and 6.1.1.4'

loop_
_geom_angle_atom_site_label_1
_geom_angle_atom_site_label_2
_geom_angle_atom_site_label_3
_geom_angle
H2W O1W H1W 107(4)
N1 C1 C2 121.52(10)
N1 C1 C6 119.10(9)
C2 C1 C6 119.38(9)
C3 C2 C1 119.50(11)
C3 C2 H2 120.3
C1 C2 H2 120.3
C2 C3 C4 121.45(11)
C2 C3 H3 119.3
C4 C3 H3 119.3
C5 C4 C3 119.51(10)
C5 C4 H4 120.2
C3 C4 H4 120.2
C4 C5 C6 120.48(11)
C4 C5 H5 119.8
C6 C5 H5 119.8
C5 C6 C1 119.62(11)
C5 C6 C7 121.71(10)
C1 C6 C7 118.67(9)
C8 C7 C6 120.30(10)
C8 C7 H7 119.9
C6 C7 H7 119.9
C7 C8 C9 121.10(10)
C7 C8 H8 119.4
C9 C8 H8 119.4
N1 C9 C8 118.40(9)
N1 C9 C10 120.97(9)
C8 C9 C10 120.63(9)
C11 C10 C9 122.96(10)
C11 C10 H10 118.5
C9 C10 H10 118.5
C10 C11 C12 126.41(10)
C10 C11 H11 116.8
C12 C11 H11 116.8
C17 C12 C13 118.74(9)
C17 C12 C11 124.20(10)
C13 C12 C11 117.06(9)
C14 C13 C12 121.31(10)
C14 C13 H13 119.3
C12 C13 H13 119.3
O2 C14 C13 123.03(10)
O2 C14 C15 117.36(9)
C13 C14 C15 119.61(10)
O1 C15 C16 125.34(10)
O1 C15 C14 115.10(10)
C16 C15 C14 119.55(9)
C17 C16 C15 120.38(10)
C17 C16 H16 119.8
C15 C16 H16 119.8
C16 C17 C12 120.40(10)
C16 C17 H17 119.8
C12 C17 H17 119.8
N1 C18 H18A 109.5
N1 C18 H18B 109.5
H18A C18 H18B 109.5
N1 C18 H18C 109.5
H18A C18 H18C 109.5
H18B C18 H18C 109.5
O1 C19 H19A 109.5
O1 C19 H19B 109.5
H19A C19 H19B 109.5
O1 C19 H19C 109.5
H19A C19 H19C 109.5
H19B C19 H19C 109.5
C9 N1 C1 122.41(9)
C9 N1 C18 121.09(9)
C1 N1 C18 116.48(9)
C15 O1 C19 117.27(10)
C14 O2 H1O2 107(3)

loop_
_geom_bond_atom_site_label_1
_geom_bond_atom_site_label_2
_geom_bond_distance
_geom_bond_publ_flag
O1W H2W 0.83(4) ?
O1W H1W 0.89(6) ?
C1 N1 1.3981(13) y
C1 C2 1.4094(15) ?
C1 C6 1.4132(16) ?
C2 C3 1.3812(15) ?
C2 H2 0.93 ?
C3 C4 1.4051(19) ?
C3 H3 0.93 ?
C4 C5 1.3748(19) ?
C4 H4 0.93 ?
C5 C6 1.4122(15) ?
C5 H5 0.93 ?
C6 C7 1.4149(16) ?
C7 C8 1.3618(15) ?
C7 H7 0.93 ?
C8 C9 1.4252(15) ?
C8 H8 0.93 ?
C9 N1 1.3526(14) y
C9 C10 1.4476(14) ?
C10 C11 1.3479(15) y
C10 H10 0.93 ?
C11 C12 1.4527(14) ?
C11 H11 0.93 ?
C12 C17 1.4007(15) ?
C12 C13 1.4029(15) ?
C13 C14 1.3846(14) ?
C13 H13 0.93 ?
C14 O2 1.3559(14) ?
C14 C15 1.4075(15) ?
C15 O1 1.3609(13) ?
C15 C16 1.3971(16) ?
C16 C17 1.3937(15) ?
C16 H16 0.93 ?
C17 H17 0.93 ?
C18 N1 1.4758(15) y
C18 H18A 0.96 ?
C18 H18B 0.96 ?
C18 H18C 0.96 ?
C19 O1 1.4250(16) ?
C19 H19A 0.96 ?
C19 H19B 0.96 ?
C19 H19C 0.96 ?
O2 H1O2 0.81(4) ?

loop_
_geom_hbond_atom_site_label_D
_geom_hbond_atom_site_label_H
_geom_hbond_atom_site_label_A
_geom_hbond_site_symmetry_A
_geom_hbond_distance_DH
_geom_hbond_distance_HA
_geom_hbond_distance_DA
_geom_hbond_angle_DHA
_geom_hbond_publ_flag
O2 H1O2 O1W 1_656 0.82(3) 1.92(3) 2.7086(15) 163(4) y
O1W H1W I1 1_455 0.89(6) 2.77(5) 3.6584(12) 174(5) y
O1W H2W I1 1_555 0.84(4) 2.78(4) 3.6005(12) 170(4) y
C3 H3 O2 1_345 0.93 2.51 3.1840(16) 129 y

loop_
_geom_torsion_atom_site_label_1
_geom_torsion_atom_site_label_2
_geom_torsion_atom_site_label_3
_geom_torsion_atom_site_label_4
_geom_torsion
_geom_torsion_publ_flag
N1 C1 C2 C3 178.08(10) ?
C6 C1 C2 C3 -2.42(16) ?
C1 C2 C3 C4 0.46(18) ?
C2 C3 C4 C5 1.40(19) ?
C3 C4 C5 C6 -1.3(2) ?
C4 C5 C6 C1 -0.71(18) ?
C4 C5 C6 C7 179.59(12) ?
N1 C1 C6 C5 -177.93(10) ?
C2 C1 C6 C5 2.55(16) ?
N1 C1 C6 C7 1.78(16) ?
C2 C1 C6 C7 -177.74(10) ?
C5 C6 C7 C8 178.93(12) ?
C1 C6 C7 C8 -0.78(17) ?
C6 C7 C8 C9 -0.32(18) ?
C7 C8 C9 N1 0.40(17) ?
C7 C8 C9 C10 -179.69(11) ?
N1 C9 C10 C11 178.77(11) ?
C8 C9 C10 C11 -1.13(17) y
C9 C10 C11 C12 179.35(11) ?
C10 C11 C12 C17 2.90(19) y
C10 C11 C12 C13 -176.67(11) ?
C17 C12 C13 C14 -0.17(17) ?
C11 C12 C13 C14 179.43(10) ?
C12 C13 C14 O2 -179.38(11) ?
C12 C13 C14 C15 0.81(17) ?
O2 C14 C15 O1 -0.07(15) ?
C13 C14 C15 O1 179.75(10) ?
O2 C14 C15 C16 179.46(11) ?
C13 C14 C15 C16 -0.72(16) ?
O1 C15 C16 C17 179.48(11) ?
C14 C15 C16 C17 0.01(17) ?
C15 C16 C17 C12 0.64(18) ?
C13 C12 C17 C16 -0.55(17) ?
C11 C12 C17 C16 179.88(11) ?
C8 C9 N1 C1 0.66(15) ?
C10 C9 N1 C1 -179.25(10) ?
C8 C9 N1 C18 -177.76(11) ?
C10 C9 N1 C18 2.34(16) ?
C2 C1 N1 C9 177.75(10) ?
C6 C1 N1 C9 -1.76(15) ?
C2 C1 N1 C18 -3.76(15) ?
C6 C1 N1 C18 176.73(11) ?
C16 C15 O1 C19 -2.59(17) y
C14 C15 O1 C19 176.91(11) ?

loop_
_cod_related_entry_id
_cod_related_entry_database
_cod_related_entry_code
1 ChemSpider 30655213
